data_7126220
loop_
_publ_author_name
'Do, Dinh Cao Huan'
'Protchenko, Andrey V.'
'Fuentes, M \'Angeles'
'Hicks, Jamie'
'Vasko, Petra'
'Aldridge, Simon'

_publ_section_title
;
 N-H cleavage vs. Werner complex formation: reactivity of cationic group
 14 tetrelenes towards amines.
;
_journal_issue 34
_journal_name_full 'Chemical communications (Cambridge, England)'
_journal_page_first 4684
_journal_page_last 4687
_journal_paper_doi 10.1039/d0cc00875c
_journal_volume 56
_journal_year 2020
_chemical_formula_moiety 'C16 Al F36 O4, C35 H58 Ge N5'
_chemical_formula_sum 'C51 H58 Al F36 Ge N5 O4'
_chemical_formula_weight 1588.59
_space_group_crystal_system triclinic
_space_group_IT_number 2
_space_group_name_Hall '-P 1'
_space_group_name_H-M_alt 'P -1'
_atom_sites_solution_hydrogens geom
_audit_creation_method SHELXL-2018/3
_audit_update_record
;
2020-02-01 deposited with the CCDC.	2020-03-16 downloaded from the CCDC.
;
_cell_angle_alpha 80.757(3)
_cell_angle_beta 87.515(2)
_cell_angle_gamma 86.337(3)
_cell_formula_units_Z 2
_cell_length_a 11.2303(3)
_cell_length_b 14.7524(5)
_cell_length_c 20.0867(5)
_cell_measurement_reflns_used 13639
_cell_measurement_temperature 150(2)
_cell_measurement_theta_max 76.0010
_cell_measurement_theta_min 3.9110
_cell_volume 3276.07(17)
_computing_cell_refinement 'CrysAlisPro 1.171.39.46 (Rigaku OD, 2018)'
_computing_data_collection 'CrysAlisPro 1.171.39.46 (Rigaku OD, 2018)'
_computing_data_reduction 'CrysAlisPro 1.171.39.46 (Rigaku OD, 2018)'
_computing_structure_refinement 'SHELXL-2018/3 (Sheldrick, 2018)'
_computing_structure_solution 'SHELXT 2018/2 (Sheldrick, 2018)'
_diffrn_ambient_temperature 150(2)
_diffrn_detector_area_resol_mean 10.4102
_diffrn_measured_fraction_theta_full 1.000
_diffrn_measured_fraction_theta_max 0.985
_diffrn_measurement_device_type 'SuperNova, Dual, Cu at home/near, Atlas'
_diffrn_measurement_method '\w scans'
_diffrn_radiation_type CuK\a
_diffrn_radiation_wavelength 1.54184
_diffrn_reflns_av_R_equivalents 0.0393
_diffrn_reflns_av_unetI/netI 0.0438
_diffrn_reflns_Laue_measured_fraction_full 1.000
_diffrn_reflns_Laue_measured_fraction_max 0.985
_diffrn_reflns_limit_h_max 14
_diffrn_reflns_limit_h_min -13
_diffrn_reflns_limit_k_max 18
_diffrn_reflns_limit_k_min -18
_diffrn_reflns_limit_l_max 21
_diffrn_reflns_limit_l_min -25
_diffrn_reflns_number 35392
_diffrn_reflns_point_group_measured_fraction_full 1.000
_diffrn_reflns_point_group_measured_fraction_max 0.985
_diffrn_reflns_theta_full 67.684
_diffrn_reflns_theta_max 76.251
_diffrn_reflns_theta_min 3.474
_diffrn_source 'micro-focus sealed X-ray tube'
_exptl_absorpt_coefficient_mu 2.139
_exptl_absorpt_correction_T_max 1.00000
_exptl_absorpt_correction_T_min 0.91197
_exptl_absorpt_correction_type multi-scan
_exptl_absorpt_process_details
;
CrysAlisPro 1.171.39.46 (Rigaku Oxford Diffraction, 2018)
Empirical absorption correction using spherical harmonics,
 implemented in SCALE3 ABSPACK scaling algorithm.
;
_exptl_crystal_colour colourless
_exptl_crystal_density_diffrn 1.610
_exptl_crystal_description needle
_exptl_crystal_F_000 1600
_exptl_crystal_size_max 0.250
_exptl_crystal_size_mid 0.090
_exptl_crystal_size_min 0.050
_refine_diff_density_max 0.782
_refine_diff_density_min -0.408
_refine_diff_density_rms 0.069
_refine_ls_extinction_method none
_refine_ls_goodness_of_fit_ref 1.022
_refine_ls_hydrogen_treatment constr
_refine_ls_matrix_type full
_refine_ls_number_parameters 898
_refine_ls_number_reflns 13531
_refine_ls_number_restraints 0
_refine_ls_restrained_S_all 1.022
_refine_ls_R_factor_all 0.0553
_refine_ls_R_factor_gt 0.0456
_refine_ls_shift/su_max 0.002
_refine_ls_shift/su_mean 0.000
_refine_ls_structure_factor_coef Fsqd
_refine_ls_weighting_details 'w=1/[\s^2^(Fo^2^)+(0.0751P)^2^+1.4284P] where P=(Fo^2^+2Fc^2^)/3'
_refine_ls_weighting_scheme calc
_refine_ls_wR_factor_gt 0.1209
_refine_ls_wR_factor_ref 0.1313
_reflns_Friedel_coverage 0.000
_reflns_number_gt 11489
_reflns_number_total 13531
_reflns_threshold_expression 'I > 2\s(I)'
_cod_data_source_file d0cc00875c2.cif
_cod_data_source_block 331hdjh19_a
_cod_depositor_comments 'Adding full bibliography for 7126216--7126223.cif.'
_cod_database_code 7126220
_shelx_shelxl_version_number 2018/3
_shelx_space_group_comment
;
The symmetry employed for this shelxl refinement is uniquely defined
by the following loop, which should always be used as a source of
symmetry information in preference to the above space-group names.
They are only intended as comments.
;
_shelx_estimated_absorpt_t_min 0.617
_shelx_estimated_absorpt_t_max 0.901

loop_
_space_group_symop_operation_xyz
'x, y, z'
'-x, -y, -z'

loop_
_atom_site_label
_atom_site_type_symbol
_atom_site_fract_x
_atom_site_fract_y
_atom_site_fract_z
_atom_site_U_iso_or_equiv
_atom_site_adp_type
_atom_site_occupancy
_atom_site_site_symmetry_order
_atom_site_calc_flag
_atom_site_refinement_flags_posn
_atom_site_refinement_flags_adp
_atom_site_refinement_flags_occupancy
_atom_site_disorder_assembly
_atom_site_disorder_group
Ge1 Ge -0.15263(2) 0.20063(2) 0.21227(2) 0.02052(8) Uani 1 1 d . . . . .
Al1 Al 0.50337(5) 0.34056(4) 0.70902(3) 0.02108(13) Uani 1 1 d . . . . .
F1 F 0.14959(18) 0.2944(2) 0.55857(11) 0.0792(8) Uani 1 1 d . . . . .
F2 F 0.15241(16) 0.3250(2) 0.65978(11) 0.0697(7) Uani 1 1 d . . . . .
F3 F 0.2181(2) 0.19241(18) 0.63905(12) 0.0731(7) Uani 1 1 d . . . . .
F4 F 0.3592(2) 0.22162(17) 0.51548(10) 0.0647(6) Uani 1 1 d . . . . .
F5 F 0.51382(16) 0.28958(17) 0.53473(9) 0.0591(5) Uani 1 1 d . . . . .
F6 F 0.4559(2) 0.17694(14) 0.60621(10) 0.0605(5) Uani 1 1 d . . . . .
F7 F 0.4322(3) 0.45659(15) 0.56014(12) 0.0705(6) Uani 1 1 d . . . . .
F8 F 0.2419(2) 0.46717(17) 0.57818(12) 0.0763(7) Uani 1 1 d . . . . .
F9 F 0.3158(3) 0.40910(17) 0.49253(10) 0.0738(7) Uani 1 1 d . . . . .
F10 F 0.75292(19) 0.13611(11) 0.67454(11) 0.0557(5) Uani 1 1 d . . . . .
F11 F 0.76974(17) 0.21127(14) 0.57522(9) 0.0509(4) Uani 1 1 d . . . . .
F12 F 0.91716(15) 0.19630(13) 0.64089(11) 0.0549(5) Uani 1 1 d . . . . .
F13 F 0.7145(2) 0.39245(16) 0.56044(11) 0.0670(6) Uani 1 1 d . . . . .
F14 F 0.89655(17) 0.37664(14) 0.58858(12) 0.0604(5) Uani 1 1 d . . . . .
F15 F 0.7710(2) 0.45929(12) 0.63959(13) 0.0653(6) Uani 1 1 d . . . . .
F16 F 0.92524(15) 0.3232(2) 0.72435(12) 0.0714(7) Uani 1 1 d . . . . .
F17 F 0.75517(16) 0.36284(15) 0.76590(10) 0.0560(5) Uani 1 1 d . . . . .
F18 F 0.8102(2) 0.22072(18) 0.77325(11) 0.0720(6) Uani 1 1 d . . . . .
F19 F 0.5845(2) 0.61122(13) 0.64037(11) 0.0666(6) Uani 1 1 d . . . . .
F20 F 0.67841(16) 0.59485(15) 0.73352(13) 0.0635(6) Uani 1 1 d . . . . .
F21 F 0.5274(2) 0.69327(13) 0.71667(14) 0.0705(6) Uani 1 1 d . . . . .
F22 F 0.60041(18) 0.46677(15) 0.83392(9) 0.0556(5) Uani 1 1 d . . . . .
F23 F 0.50452(17) 0.59571(15) 0.84071(11) 0.0579(5) Uani 1 1 d . . . . .
F24 F 0.4102(2) 0.47067(16) 0.84813(10) 0.0617(5) Uani 1 1 d . . . . .
F25 F 0.3445(2) 0.60127(16) 0.65943(12) 0.0705(6) Uani 1 1 d . . . . .
F26 F 0.31266(15) 0.62528(14) 0.76144(12) 0.0584(5) Uani 1 1 d . . . . .
F27 F 0.28785(15) 0.49190(15) 0.73474(13) 0.0636(6) Uani 1 1 d . . . . .
F28 F 0.5994(2) 0.2307(2) 0.90003(11) 0.0828(8) Uani 1 1 d . . . . .
F29 F 0.4262(3) 0.2791(2) 0.93241(11) 0.0855(8) Uani 1 1 d . . . . .
F30 F 0.4712(3) 0.1344(2) 0.94498(11) 0.0913(9) Uani 1 1 d . . . . .
F31 F 0.2588(2) 0.30440(19) 0.83881(18) 0.0879(9) Uani 1 1 d . . . . .
F32 F 0.2538(2) 0.16489(18) 0.88744(12) 0.0717(7) Uani 1 1 d . . . . .
F33 F 0.2575(2) 0.1962(2) 0.77978(12) 0.0762(7) Uani 1 1 d . . . . .
F34 F 0.4220(3) 0.05028(15) 0.83736(12) 0.0705(6) Uani 1 1 d . . . . .
F35 F 0.4746(2) 0.12793(15) 0.74204(10) 0.0657(6) Uani 1 1 d . . . . .
F36 F 0.5977(2) 0.10118(19) 0.82106(15) 0.0821(7) Uani 1 1 d . . . . .
O1 O 0.38469(14) 0.32404(12) 0.66210(8) 0.0289(3) Uani 1 1 d . . . . .
O2 O 0.63240(14) 0.29579(11) 0.67387(8) 0.0275(3) Uani 1 1 d . . . . .
O3 O 0.52133(14) 0.45580(12) 0.71206(9) 0.0306(3) Uani 1 1 d . . . . .
O4 O 0.48017(16) 0.28653(13) 0.79096(8) 0.0338(4) Uani 1 1 d . . . . .
N1 N -0.08024(15) 0.30813(12) 0.15911(8) 0.0209(3) Uani 1 1 d . . . . .
N2 N -0.08905(15) 0.22223(12) 0.29723(8) 0.0211(3) Uani 1 1 d . . . . .
N3 N -0.01818(19) 0.45904(14) 0.14349(10) 0.0305(4) Uani 1 1 d . . . . .
N4 N -0.03340(19) 0.31769(14) 0.37236(10) 0.0296(4) Uani 1 1 d . . . . .
N5 N 0.00223(17) 0.11344(13) 0.19043(9) 0.0256(4) Uani 1 1 d . . . . .
H5A H 0.046158 0.146574 0.157078 0.031 Uiso 1 1 calc R U . . .
H5B H 0.047116 0.103452 0.227839 0.031 Uiso 1 1 calc R U . . .
C1 C -0.05433(19) 0.29588(14) 0.09003(10) 0.0229(4) Uani 1 1 d . . . . .
C2 C -0.1501(2) 0.28687(15) 0.04850(11) 0.0248(4) Uani 1 1 d . . . . .
C3 C -0.1229(2) 0.26095(17) -0.01480(11) 0.0311(5) Uani 1 1 d . . . . .
H3 H -0.186245 0.253669 -0.042997 0.037 Uiso 1 1 calc R U . . .
C4 C -0.0070(2) 0.24578(18) -0.03720(12) 0.0349(5) Uani 1 1 d . . . . .
H4 H 0.009046 0.227103 -0.079959 0.042 Uiso 1 1 calc R U . . .
C5 C 0.0864(2) 0.25788(18) 0.00296(12) 0.0321(5) Uani 1 1 d . . . . .
H5 H 0.166310 0.249014 -0.013364 0.039 Uiso 1 1 calc R U . . .
C6 C 0.0656(2) 0.28278(15) 0.06677(11) 0.0257(4) Uani 1 1 d . . . . .
C7 C 0.1731(2) 0.29923(18) 0.10628(12) 0.0311(5) Uani 1 1 d . . . . .
H7 H 0.144406 0.308518 0.152653 0.037 Uiso 1 1 calc R U . . .
C8 C 0.2298(2) 0.3874(2) 0.07157(14) 0.0424(6) Uani 1 1 d . . . . .
H8A H 0.264191 0.377899 0.027364 0.064 Uiso 1 1 calc R U . . .
H8B H 0.292882 0.402451 0.099542 0.064 Uiso 1 1 calc R U . . .
H8C H 0.168645 0.438212 0.065660 0.064 Uiso 1 1 calc R U . . .
C9 C 0.2690(2) 0.2196(2) 0.11287(15) 0.0433(6) Uani 1 1 d . . . . .
H9A H 0.233533 0.162942 0.134857 0.065 Uiso 1 1 calc R U . . .
H9B H 0.333736 0.233671 0.140046 0.065 Uiso 1 1 calc R U . . .
H9C H 0.300824 0.211295 0.067905 0.065 Uiso 1 1 calc R U . . .
C10 C -0.2810(2) 0.30787(17) 0.06763(12) 0.0295(4) Uani 1 1 d . . . . .
H10 H -0.284240 0.330039 0.112212 0.035 Uiso 1 1 calc R U . . .
C11 C -0.3554(2) 0.2233(2) 0.07446(13) 0.0379(5) Uani 1 1 d . . . . .
H11A H -0.349726 0.198187 0.032048 0.057 Uiso 1 1 calc R U . . .
H11B H -0.439010 0.240918 0.084663 0.057 Uiso 1 1 calc R U . . .
H11C H -0.325127 0.176522 0.111060 0.057 Uiso 1 1 calc R U . . .
C12 C -0.3372(2) 0.38484(19) 0.01529(14) 0.0377(5) Uani 1 1 d . . . . .
H12A H -0.291461 0.439904 0.011929 0.057 Uiso 1 1 calc R U . . .
H12B H -0.419876 0.399290 0.029426 0.057 Uiso 1 1 calc R U . . .
H12C H -0.335817 0.364277 -0.028783 0.057 Uiso 1 1 calc R U . . .
C13 C -0.04426(18) 0.38003(14) 0.18621(10) 0.0221(4) Uani 1 1 d . . . . .
C14 C -0.03526(19) 0.37780(14) 0.25556(11) 0.0240(4) Uani 1 1 d . . . . .
H14 H -0.015262 0.433670 0.268962 0.029 Uiso 1 1 calc R U . . .
C15 C -0.05178(18) 0.30406(14) 0.30827(10) 0.0219(4) Uani 1 1 d . . . . .
C16 C -0.0971(2) 0.49746(17) 0.08900(12) 0.0344(5) Uani 1 1 d . . . . .
H16A H -0.152129 0.451234 0.081846 0.052 Uiso 1 1 calc R U . . .
H16B H -0.049416 0.515301 0.047478 0.052 Uiso 1 1 calc R U . . .
H16C H -0.142826 0.551659 0.101035 0.052 Uiso 1 1 calc R U . . .
C17 C 0.0479(3) 0.52877(18) 0.16817(14) 0.0420(6) Uani 1 1 d . . . . .
H17A H -0.006395 0.564732 0.194793 0.063 Uiso 1 1 calc R U . . .
H17B H 0.081821 0.569700 0.129730 0.063 Uiso 1 1 calc R U . . .
H17C H 0.112351 0.498495 0.196501 0.063 Uiso 1 1 calc R U . . .
C18 C 0.0347(3) 0.39450(18) 0.38433(13) 0.0377(5) Uani 1 1 d . . . . .
H18A H 0.102076 0.402046 0.351630 0.057 Uiso 1 1 calc R U . . .
H18B H 0.064772 0.381846 0.430175 0.057 Uiso 1 1 calc R U . . .
H18C H -0.017094 0.451035 0.379211 0.057 Uiso 1 1 calc R U . . .
C19 C -0.1085(3) 0.27976(18) 0.42987(12) 0.0366(5) Uani 1 1 d . . . . .
H19A H -0.177714 0.253499 0.413717 0.055 Uiso 1 1 calc R U . . .
H19B H -0.135796 0.328721 0.455581 0.055 Uiso 1 1 calc R U . . .
H19C H -0.062416 0.231557 0.458955 0.055 Uiso 1 1 calc R U . . .
C20 C -0.07264(19) 0.13811(14) 0.34478(10) 0.0226(4) Uani 1 1 d . . . . .
C21 C 0.0442(2) 0.10191(15) 0.36120(10) 0.0261(4) Uani 1 1 d . . . . .
C22 C 0.0563(2) 0.01631(17) 0.40227(11) 0.0314(5) Uani 1 1 d . . . . .
H22 H 0.133710 -0.008534 0.414809 0.038 Uiso 1 1 calc R U . . .
C23 C -0.0424(3) -0.03339(16) 0.42522(12) 0.0364(5) Uani 1 1 d . . . . .
H23 H -0.031926 -0.092469 0.451879 0.044 Uiso 1 1 calc R U . . .
C24 C -0.1550(3) 0.00293(17) 0.40935(12) 0.0343(5) Uani 1 1 d . . . . .
H24 H -0.221861 -0.031369 0.425811 0.041 Uiso 1 1 calc R U . . .
C25 C -0.1739(2) 0.08905(16) 0.36963(11) 0.0280(4) Uani 1 1 d . . . . .
C26 C -0.3021(2) 0.12715(18) 0.35830(13) 0.0353(5) Uani 1 1 d . . . . .
H26 H -0.299805 0.190551 0.331842 0.042 Uiso 1 1 calc R U . . .
C27 C -0.3707(3) 0.1336(3) 0.42577(17) 0.0534(8) Uani 1 1 d . . . . .
H27A H -0.377334 0.071742 0.451539 0.080 Uiso 1 1 calc R U . . .
H27B H -0.450700 0.162304 0.416767 0.080 Uiso 1 1 calc R U . . .
H27C H -0.327557 0.170922 0.451852 0.080 Uiso 1 1 calc R U . . .
C28 C -0.3706(2) 0.0682(2) 0.31802(16) 0.0438(6) Uani 1 1 d . . . . .
H28A H -0.328690 0.064909 0.274595 0.066 Uiso 1 1 calc R U . . .
H28B H -0.451357 0.096176 0.310189 0.066 Uiso 1 1 calc R U . . .
H28C H -0.375503 0.006102 0.343641 0.066 Uiso 1 1 calc R U . . .
C29 C 0.1568(2) 0.15238(17) 0.33843(12) 0.0315(5) Uani 1 1 d . . . . .
H29 H 0.134115 0.208281 0.305283 0.038 Uiso 1 1 calc R U . . .
C30 C 0.2525(2) 0.0946(2) 0.30496(15) 0.0422(6) Uani 1 1 d . . . . .
H30A H 0.280842 0.042169 0.337946 0.063 Uiso 1 1 calc R U . . .
H30B H 0.319516 0.132462 0.288496 0.063 Uiso 1 1 calc R U . . .
H30C H 0.218538 0.072090 0.266984 0.063 Uiso 1 1 calc R U . . .
C31 C 0.2122(3) 0.1837(2) 0.39925(15) 0.0437(6) Uani 1 1 d . . . . .
H31A H 0.153554 0.223392 0.420279 0.066 Uiso 1 1 calc R U . . .
H31B H 0.282848 0.218005 0.383879 0.066 Uiso 1 1 calc R U . . .
H31C H 0.235369 0.129739 0.432244 0.066 Uiso 1 1 calc R U . . .
C32 C -0.0120(2) 0.02095(15) 0.16967(12) 0.0304(5) Uani 1 1 d . . . . .
C33 C -0.0962(3) 0.0342(2) 0.11134(15) 0.0471(7) Uani 1 1 d . . . . .
H33A H -0.174944 0.057388 0.126359 0.071 Uiso 1 1 calc R U . . .
H33B H -0.103514 -0.024726 0.095757 0.071 Uiso 1 1 calc R U . . .
H33C H -0.064608 0.078665 0.074253 0.071 Uiso 1 1 calc R U . . .
C34 C 0.1105(3) -0.0173(2) 0.14756(18) 0.0487(7) Uani 1 1 d . . . . .
H34A H 0.144120 0.026291 0.110618 0.073 Uiso 1 1 calc R U . . .
H34B H 0.102093 -0.076239 0.132151 0.073 Uiso 1 1 calc R U . . .
H34C H 0.163725 -0.026456 0.185748 0.073 Uiso 1 1 calc R U . . .
C35 C -0.0608(3) -0.04155(17) 0.23061(14) 0.0411(6) Uani 1 1 d . . . . .
H35A H -0.006710 -0.045142 0.268050 0.062 Uiso 1 1 calc R U . . .
H35B H -0.067595 -0.103178 0.219312 0.062 Uiso 1 1 calc R U . . .
H35C H -0.139777 -0.016788 0.243911 0.062 Uiso 1 1 calc R U . . .
C36 C 0.3401(2) 0.31836(18) 0.60179(11) 0.0297(5) Uani 1 1 d . . . . .
C37 C 0.2131(3) 0.2816(3) 0.61511(16) 0.0515(8) Uani 1 1 d . . . . .
C38 C 0.4182(3) 0.2500(2) 0.56439(14) 0.0421(6) Uani 1 1 d . . . . .
C39 C 0.3320(3) 0.4142(2) 0.55684(16) 0.0508(7) Uani 1 1 d . . . . .
C40 C 0.75132(19) 0.29815(15) 0.66548(12) 0.0257(4) Uani 1 1 d . . . . .
C41 C 0.7991(2) 0.20926(17) 0.63859(13) 0.0328(5) Uani 1 1 d . . . . .
C42 C 0.7841(3) 0.38272(19) 0.61245(16) 0.0421(6) Uani 1 1 d . . . . .
C43 C 0.8125(2) 0.3022(2) 0.73287(15) 0.0417(6) Uani 1 1 d . . . . .
C44 C 0.4882(2) 0.53175(17) 0.73850(14) 0.0330(5) Uani 1 1 d . . . . .
C45 C 0.5704(3) 0.6092(2) 0.70708(19) 0.0506(7) Uani 1 1 d . . . . .
C46 C 0.5017(3) 0.5158(2) 0.81651(16) 0.0451(6) Uani 1 1 d . . . . .
C47 C 0.3556(3) 0.5630(2) 0.72414(18) 0.0468(7) Uani 1 1 d . . . . .
C48 C 0.4391(2) 0.2127(2) 0.83185(12) 0.0372(5) Uani 1 1 d . . . . .
C49 C 0.4861(4) 0.2132(3) 0.90314(15) 0.0603(9) Uani 1 1 d . . . . .
C50 C 0.2999(3) 0.2201(3) 0.83551(18) 0.0555(8) Uani 1 1 d . . . . .
C51 C 0.4810(3) 0.1213(2) 0.80744(16) 0.0521(7) Uani 1 1 d . . . . .

loop_
_atom_site_aniso_label
_atom_site_aniso_U_11
_atom_site_aniso_U_22
_atom_site_aniso_U_33
_atom_site_aniso_U_23
_atom_site_aniso_U_13
_atom_site_aniso_U_12
Ge1 0.02147(12) 0.02078(12) 0.02002(12) -0.00402(8) -0.00276(8) -0.00338(8)
Al1 0.0187(3) 0.0248(3) 0.0213(3) -0.0084(2) -0.0001(2) -0.0015(2)
F1 0.0396(9) 0.149(3) 0.0557(12) -0.0305(14) -0.0204(8) -0.0121(12)
F2 0.0275(8) 0.127(2) 0.0589(12) -0.0297(12) 0.0051(7) -0.0044(10)
F3 0.0843(15) 0.0789(15) 0.0631(13) -0.0146(11) -0.0019(11) -0.0516(13)
F4 0.0677(12) 0.0870(15) 0.0513(11) -0.0438(11) -0.0211(9) 0.0022(11)
F5 0.0406(9) 0.0974(16) 0.0432(9) -0.0274(10) 0.0077(7) 0.0003(9)
F6 0.0831(14) 0.0447(10) 0.0566(11) -0.0217(8) -0.0181(10) 0.0192(10)
F7 0.0979(17) 0.0517(11) 0.0599(12) 0.0030(9) 0.0092(11) -0.0275(11)
F8 0.0916(17) 0.0627(13) 0.0697(14) -0.0092(11) -0.0184(12) 0.0397(13)
F9 0.114(2) 0.0690(14) 0.0337(9) 0.0062(9) -0.0173(10) 0.0065(13)
F10 0.0728(12) 0.0232(7) 0.0688(12) -0.0077(7) 0.0189(9) 0.0013(7)
F11 0.0561(10) 0.0576(11) 0.0436(9) -0.0255(8) 0.0022(7) 0.0037(8)
F12 0.0330(8) 0.0512(10) 0.0845(13) -0.0308(10) 0.0033(8) 0.0150(7)
F13 0.0712(13) 0.0588(12) 0.0619(12) 0.0230(10) -0.0126(10) -0.0103(10)
F14 0.0449(10) 0.0544(11) 0.0792(14) -0.0059(9) 0.0272(9) -0.0147(8)
F15 0.0642(12) 0.0261(8) 0.1059(17) -0.0147(9) 0.0251(11) -0.0126(8)
F16 0.0246(8) 0.122(2) 0.0818(14) -0.0592(14) -0.0088(8) 0.0016(10)
F17 0.0410(9) 0.0756(13) 0.0616(11) -0.0456(10) -0.0073(8) 0.0093(9)
F18 0.0929(17) 0.0747(14) 0.0454(11) -0.0047(10) -0.0227(10) 0.0206(13)
F19 0.0945(16) 0.0368(9) 0.0652(13) -0.0034(8) 0.0216(11) -0.0072(10)
F20 0.0364(9) 0.0579(11) 0.1045(17) -0.0367(12) 0.0069(9) -0.0115(8)
F21 0.0749(14) 0.0289(9) 0.1113(18) -0.0262(10) 0.0153(12) -0.0042(9)
F22 0.0557(10) 0.0676(12) 0.0470(9) -0.0250(9) -0.0154(8) 0.0197(9)
F23 0.0491(9) 0.0639(12) 0.0735(13) -0.0507(10) -0.0111(8) 0.0075(9)
F24 0.0668(12) 0.0674(13) 0.0546(11) -0.0248(10) 0.0201(9) -0.0094(10)
F25 0.0731(14) 0.0654(13) 0.0754(14) -0.0236(11) -0.0351(11) 0.0315(11)
F26 0.0351(8) 0.0563(11) 0.0932(15) -0.0465(11) -0.0104(8) 0.0171(8)
F27 0.0272(8) 0.0618(12) 0.1136(18) -0.0495(12) -0.0071(9) -0.0004(8)
F28 0.0831(16) 0.117(2) 0.0488(11) 0.0052(12) -0.0301(11) -0.0417(15)
F29 0.130(2) 0.0971(19) 0.0390(10) -0.0306(11) 0.0178(12) -0.0397(17)
F30 0.144(3) 0.0936(19) 0.0340(10) 0.0174(11) -0.0162(12) -0.0504(18)
F31 0.0475(11) 0.0729(16) 0.144(3) -0.0248(16) 0.0248(14) -0.0080(11)
F32 0.0719(14) 0.0826(15) 0.0653(13) -0.0221(11) 0.0353(11) -0.0409(12)
F33 0.0536(11) 0.111(2) 0.0684(13) -0.0113(13) -0.0074(10) -0.0400(13)
F34 0.1015(18) 0.0436(10) 0.0652(13) -0.0017(9) 0.0138(12) -0.0242(11)
F35 0.1066(17) 0.0520(11) 0.0418(10) -0.0159(8) 0.0133(10) -0.0192(11)
F36 0.0721(15) 0.0689(15) 0.0997(19) -0.0035(13) -0.0005(13) 0.0121(12)
O1 0.0248(7) 0.0368(9) 0.0278(8) -0.0119(6) -0.0043(6) -0.0022(6)
O2 0.0214(7) 0.0263(7) 0.0371(8) -0.0133(6) 0.0042(6) -0.0026(6)
O3 0.0279(7) 0.0279(8) 0.0388(9) -0.0152(7) 0.0002(6) 0.0002(6)
O4 0.0392(9) 0.0402(9) 0.0236(7) -0.0063(7) 0.0015(6) -0.0131(7)
N1 0.0233(8) 0.0205(8) 0.0193(8) -0.0028(6) -0.0032(6) -0.0024(6)
N2 0.0249(8) 0.0203(8) 0.0182(7) -0.0025(6) -0.0026(6) -0.0015(6)
N3 0.0404(10) 0.0236(9) 0.0279(9) -0.0005(7) -0.0098(8) -0.0087(8)
N4 0.0402(10) 0.0278(9) 0.0228(9) -0.0083(7) -0.0028(7) -0.0056(8)
N5 0.0302(9) 0.0208(8) 0.0263(9) -0.0059(7) -0.0027(7) 0.0011(7)
C1 0.0264(10) 0.0217(9) 0.0204(9) -0.0019(7) -0.0020(7) -0.0029(8)
C2 0.0277(10) 0.0240(10) 0.0225(9) -0.0012(8) -0.0037(8) -0.0048(8)
C3 0.0367(12) 0.0347(12) 0.0238(10) -0.0071(9) -0.0075(9) -0.0063(9)
C4 0.0465(14) 0.0367(12) 0.0229(10) -0.0082(9) 0.0015(9) -0.0052(10)
C5 0.0317(11) 0.0373(12) 0.0272(11) -0.0059(9) 0.0052(9) -0.0027(9)
C6 0.0270(10) 0.0264(10) 0.0230(10) -0.0007(8) -0.0008(8) -0.0039(8)
C7 0.0234(10) 0.0391(12) 0.0303(11) -0.0021(9) -0.0021(8) -0.0055(9)
C8 0.0356(13) 0.0513(16) 0.0402(14) -0.0010(12) -0.0029(10) -0.0165(12)
C9 0.0255(11) 0.0574(17) 0.0435(14) 0.0007(12) -0.0011(10) 0.0027(11)
C10 0.0263(10) 0.0358(12) 0.0272(10) -0.0058(9) -0.0064(8) -0.0025(9)
C11 0.0301(11) 0.0484(15) 0.0352(12) -0.0015(11) -0.0082(9) -0.0109(10)
C12 0.0366(12) 0.0387(13) 0.0376(13) -0.0037(10) -0.0114(10) 0.0006(10)
C13 0.0221(9) 0.0210(9) 0.0230(9) -0.0021(7) -0.0039(7) -0.0018(7)
C14 0.0267(10) 0.0200(9) 0.0265(10) -0.0067(8) -0.0043(8) -0.0018(8)
C15 0.0216(9) 0.0223(9) 0.0224(9) -0.0058(7) -0.0031(7) 0.0006(7)
C16 0.0474(14) 0.0251(11) 0.0291(11) 0.0024(9) -0.0096(10) -0.0013(10)
C17 0.0609(17) 0.0289(12) 0.0371(13) 0.0018(10) -0.0129(11) -0.0203(12)
C18 0.0555(15) 0.0331(12) 0.0283(11) -0.0103(9) -0.0112(10) -0.0110(11)
C19 0.0532(15) 0.0344(12) 0.0229(10) -0.0085(9) 0.0035(10) -0.0024(11)
C20 0.0308(10) 0.0207(9) 0.0169(8) -0.0047(7) -0.0019(7) -0.0022(8)
C21 0.0343(11) 0.0259(10) 0.0191(9) -0.0062(8) -0.0051(8) -0.0007(8)
C22 0.0430(13) 0.0281(11) 0.0228(10) -0.0048(8) -0.0065(9) 0.0060(9)
C23 0.0606(16) 0.0231(10) 0.0242(10) -0.0007(8) 0.0008(10) -0.0008(10)
C24 0.0498(14) 0.0273(11) 0.0256(11) -0.0030(9) 0.0068(9) -0.0082(10)
C25 0.0362(11) 0.0262(10) 0.0225(10) -0.0063(8) 0.0039(8) -0.0057(9)
C26 0.0315(11) 0.0361(12) 0.0392(13) -0.0086(10) 0.0082(10) -0.0075(10)
C27 0.0456(16) 0.062(2) 0.0535(17) -0.0163(15) 0.0207(14) -0.0092(14)
C28 0.0340(12) 0.0475(15) 0.0510(16) -0.0069(12) -0.0007(11) -0.0131(11)
C29 0.0301(11) 0.0326(11) 0.0320(11) -0.0038(9) -0.0086(9) -0.0001(9)
C30 0.0309(12) 0.0492(15) 0.0464(15) -0.0082(12) -0.0069(10) 0.0030(11)
C31 0.0431(14) 0.0435(15) 0.0469(15) -0.0080(12) -0.0194(12) -0.0061(12)
C32 0.0406(12) 0.0213(10) 0.0307(11) -0.0088(8) -0.0045(9) 0.0007(9)
C33 0.071(2) 0.0328(13) 0.0410(14) -0.0144(11) -0.0222(13) 0.0025(13)
C34 0.0508(16) 0.0358(14) 0.0619(18) -0.0200(13) 0.0071(13) 0.0041(12)
C35 0.0581(16) 0.0240(11) 0.0414(14) -0.0047(10) -0.0011(12) -0.0063(11)
C36 0.0260(10) 0.0399(12) 0.0248(10) -0.0083(9) -0.0050(8) -0.0029(9)
C37 0.0334(13) 0.081(2) 0.0449(16) -0.0196(15) -0.0072(11) -0.0132(14)
C38 0.0449(14) 0.0520(16) 0.0339(13) -0.0196(12) -0.0122(11) 0.0035(12)
C39 0.0625(19) 0.0477(17) 0.0402(15) -0.0029(12) -0.0078(13) 0.0049(14)
C40 0.0201(9) 0.0217(10) 0.0357(11) -0.0082(8) 0.0026(8) 0.0019(7)
C41 0.0315(11) 0.0283(11) 0.0395(12) -0.0123(9) 0.0041(9) 0.0052(9)
C42 0.0388(13) 0.0297(12) 0.0569(16) -0.0062(11) 0.0123(12) -0.0060(10)
C43 0.0284(12) 0.0545(16) 0.0463(15) -0.0231(13) -0.0071(10) 0.0086(11)
C44 0.0249(10) 0.0283(11) 0.0490(14) -0.0178(10) -0.0028(9) 0.0049(9)
C45 0.0509(16) 0.0320(13) 0.072(2) -0.0193(13) 0.0086(14) -0.0032(12)
C46 0.0403(14) 0.0501(16) 0.0509(16) -0.0284(13) -0.0017(12) 0.0039(12)
C47 0.0350(13) 0.0425(15) 0.0688(19) -0.0287(14) -0.0137(12) 0.0106(11)
C48 0.0428(13) 0.0482(15) 0.0225(11) -0.0061(10) 0.0018(9) -0.0170(11)
C49 0.084(2) 0.071(2) 0.0283(14) -0.0017(14) -0.0053(14) -0.034(2)
C50 0.0480(17) 0.065(2) 0.0560(18) -0.0146(16) 0.0114(14) -0.0200(15)
C51 0.068(2) 0.0442(16) 0.0418(15) -0.0009(12) 0.0063(14) -0.0099(15)

loop_
_atom_type_symbol
_atom_type_description
_atom_type_scat_dispersion_real
_atom_type_scat_dispersion_imag
_atom_type_scat_source
C C 0.0181 0.0091 'International Tables Vol C Tables 4.2.6.8 and 6.1.1.4'
H H 0.0000 0.0000 'International Tables Vol C Tables 4.2.6.8 and 6.1.1.4'
N N 0.0311 0.0180 'International Tables Vol C Tables 4.2.6.8 and 6.1.1.4'
O O 0.0492 0.0322 'International Tables Vol C Tables 4.2.6.8 and 6.1.1.4'
F F 0.0727 0.0534 'International Tables Vol C Tables 4.2.6.8 and 6.1.1.4'
Al Al 0.2130 0.2455 'International Tables Vol C Tables 4.2.6.8 and 6.1.1.4'
Ge Ge -1.0885 0.8855 'International Tables Vol C Tables 4.2.6.8 and 6.1.1.4'

loop_
_geom_angle_atom_site_label_1
_geom_angle_atom_site_label_2
_geom_angle_atom_site_label_3
_geom_angle
_geom_angle_site_symmetry_1
_geom_angle_site_symmetry_3
_geom_angle_publ_flag
N2 Ge1 N1 93.58(7) . . ?
N2 Ge1 N5 92.70(7) . . ?
N1 Ge1 N5 90.47(7) . . ?
O1 Al1 O2 108.96(8) . . ?
O1 Al1 O4 109.02(9) . . ?
O2 Al1 O4 110.63(9) . . ?
O1 Al1 O3 112.91(9) . . ?
O2 Al1 O3 108.03(8) . . ?
O4 Al1 O3 107.29(9) . . ?
C36 O1 Al1 149.58(15) . . ?
C40 O2 Al1 147.08(15) . . ?
C44 O3 Al1 149.07(17) . . ?
C48 O4 Al1 146.76(16) . . ?
C13 N1 C1 123.60(17) . . ?
C13 N1 Ge1 123.75(14) . . ?
C1 N1 Ge1 112.10(13) . . ?
C15 N2 C20 122.97(17) . . ?
C15 N2 Ge1 124.54(14) . . ?
C20 N2 Ge1 112.11(13) . . ?
C13 N3 C16 120.7(2) . . ?
C13 N3 C17 119.67(19) . . ?
C16 N3 C17 113.1(2) . . ?
C15 N4 C19 122.5(2) . . ?
C15 N4 C18 120.4(2) . . ?
C19 N4 C18 114.11(19) . . ?
C32 N5 Ge1 120.81(15) . . ?
C2 C1 C6 120.64(19) . . ?
C2 C1 N1 118.89(18) . . ?
C6 C1 N1 120.09(19) . . ?
C3 C2 C1 118.1(2) . . ?
C3 C2 C10 118.3(2) . . ?
C1 C2 C10 123.59(19) . . ?
C4 C3 C2 121.8(2) . . ?
C3 C4 C5 119.7(2) . . ?
C4 C5 C6 121.4(2) . . ?
C5 C6 C1 118.3(2) . . ?
C5 C6 C7 118.1(2) . . ?
C1 C6 C7 123.5(2) . . ?
C6 C7 C9 113.8(2) . . ?
C6 C7 C8 109.1(2) . . ?
C9 C7 C8 108.9(2) . . ?
C2 C10 C11 112.7(2) . . ?
C2 C10 C12 110.6(2) . . ?
C11 C10 C12 109.2(2) . . ?
N1 C13 N3 118.37(19) . . ?
N1 C13 C14 122.97(19) . . ?
N3 C13 C14 118.65(19) . . ?
C13 C14 C15 128.8(2) . . ?
N2 C15 N4 119.83(19) . . ?
N2 C15 C14 122.16(19) . . ?
N4 C15 C14 117.97(19) . . ?
C25 C20 C21 120.9(2) . . ?
C25 C20 N2 119.01(19) . . ?
C21 C20 N2 119.81(19) . . ?
C22 C21 C20 117.9(2) . . ?
C22 C21 C29 118.3(2) . . ?
C20 C21 C29 123.8(2) . . ?
C23 C22 C21 121.5(2) . . ?
C24 C23 C22 119.9(2) . . ?
C23 C24 C25 121.7(2) . . ?
C24 C25 C20 118.0(2) . . ?
C24 C25 C26 118.3(2) . . ?
C20 C25 C26 123.6(2) . . ?
C25 C26 C28 111.8(2) . . ?
C25 C26 C27 111.4(2) . . ?
C28 C26 C27 108.9(2) . . ?
C21 C29 C30 113.7(2) . . ?
C21 C29 C31 110.0(2) . . ?
C30 C29 C31 108.0(2) . . ?
N5 C32 C35 107.50(19) . . ?
N5 C32 C33 108.36(19) . . ?
C35 C32 C33 111.9(2) . . ?
N5 C32 C34 108.6(2) . . ?
C35 C32 C34 110.2(2) . . ?
C33 C32 C34 110.2(2) . . ?
O1 C36 C39 110.7(2) . . ?
O1 C36 C37 107.5(2) . . ?
C39 C36 C37 109.6(2) . . ?
O1 C36 C38 111.21(19) . . ?
C39 C36 C38 109.3(2) . . ?
C37 C36 C38 108.4(2) . . ?
F2 C37 F3 108.0(3) . . ?
F2 C37 F1 107.4(3) . . ?
F3 C37 F1 107.5(3) . . ?
F2 C37 C36 110.3(3) . . ?
F3 C37 C36 111.4(3) . . ?
F1 C37 C36 112.1(3) . . ?
F6 C38 F5 107.4(3) . . ?
F6 C38 F4 108.1(3) . . ?
F5 C38 F4 106.4(2) . . ?
F6 C38 C36 111.5(2) . . ?
F5 C38 C36 110.8(2) . . ?
F4 C38 C36 112.3(2) . . ?
F9 C39 F7 107.9(3) . . ?
F9 C39 F8 108.0(3) . . ?
F7 C39 F8 107.6(3) . . ?
F9 C39 C36 112.6(3) . . ?
F7 C39 C36 109.8(3) . . ?
F8 C39 C36 110.8(3) . . ?
O2 C40 C41 108.15(18) . . ?
O2 C40 C43 111.87(19) . . ?
C41 C40 C43 108.65(19) . . ?
O2 C40 C42 110.1(2) . . ?
C41 C40 C42 108.52(19) . . ?
C43 C40 C42 109.5(2) . . ?
F10 C41 F11 107.2(2) . . ?
F10 C41 F12 107.3(2) . . ?
F11 C41 F12 107.5(2) . . ?
F10 C41 C40 110.67(19) . . ?
F11 C41 C40 111.2(2) . . ?
F12 C41 C40 112.7(2) . . ?
F13 C42 F15 107.9(3) . . ?
F13 C42 F14 107.2(3) . . ?
F15 C42 F14 107.0(2) . . ?
F13 C42 C40 110.9(2) . . ?
F15 C42 C40 110.4(2) . . ?
F14 C42 C40 113.1(2) . . ?
F17 C43 F16 108.2(2) . . ?
F17 C43 F18 106.7(3) . . ?
F16 C43 F18 107.2(3) . . ?
F17 C43 C40 110.9(2) . . ?
F16 C43 C40 113.2(2) . . ?
F18 C43 C40 110.3(2) . . ?
O3 C44 C45 108.3(2) . . ?
O3 C44 C47 111.3(2) . . ?
C45 C44 C47 109.8(2) . . ?
O3 C44 C46 111.6(2) . . ?
C45 C44 C46 108.1(2) . . ?
C47 C44 C46 107.7(2) . . ?
F19 C45 F20 107.8(3) . . ?
F19 C45 F21 106.9(3) . . ?
F20 C45 F21 107.7(3) . . ?
F19 C45 C44 110.7(3) . . ?
F20 C45 C44 110.5(3) . . ?
F21 C45 C44 113.1(2) . . ?
F22 C46 F24 107.6(3) . . ?
F22 C46 F23 107.5(2) . . ?
F24 C46 F23 107.4(2) . . ?
F22 C46 C44 111.3(2) . . ?
F24 C46 C44 111.0(2) . . ?
F23 C46 C44 111.9(3) . . ?
F27 C47 F26 109.1(3) . . ?
F27 C47 F25 106.9(3) . . ?
F26 C47 F25 106.9(3) . . ?
F27 C47 C44 110.7(2) . . ?
F26 C47 C44 112.5(2) . . ?
F25 C47 C44 110.4(3) . . ?
O4 C48 C51 112.3(2) . . ?
O4 C48 C49 107.5(2) . . ?
C51 C48 C49 109.6(3) . . ?
O4 C48 C50 109.8(3) . . ?
C51 C48 C50 108.6(3) . . ?
C49 C48 C50 109.0(3) . . ?
F28 C49 F30 109.0(4) . . ?
F28 C49 F29 107.3(3) . . ?
F30 C49 F29 105.9(3) . . ?
F28 C49 C48 111.1(3) . . ?
F30 C49 C48 113.1(3) . . ?
F29 C49 C48 110.3(3) . . ?
F31 C50 F32 108.3(3) . . ?
F31 C50 F33 107.5(4) . . ?
F32 C50 F33 106.6(3) . . ?
F31 C50 C48 111.4(3) . . ?
F32 C50 C48 113.1(3) . . ?
F33 C50 C48 109.7(3) . . ?
F35 C51 F34 109.5(3) . . ?
F35 C51 F36 105.8(3) . . ?
F34 C51 F36 106.7(3) . . ?
F35 C51 C48 111.5(3) . . ?
F34 C51 C48 113.3(3) . . ?
F36 C51 C48 109.6(3) . . ?

loop_
_geom_bond_atom_site_label_1
_geom_bond_atom_site_label_2
_geom_bond_distance
_geom_bond_site_symmetry_2
_geom_bond_publ_flag
Ge1 N2 1.9577(17) . ?
Ge1 N1 1.9651(17) . ?
Ge1 N5 2.1681(18) . ?
Al1 O1 1.7170(17) . ?
Al1 O2 1.7242(15) . ?
Al1 O4 1.7263(18) . ?
Al1 O3 1.7357(17) . ?
F1 C37 1.348(4) . ?
F2 C37 1.325(4) . ?
F3 C37 1.324(5) . ?
F4 C38 1.343(3) . ?
F5 C38 1.327(4) . ?
F6 C38 1.315(4) . ?
F7 C39 1.331(5) . ?
F8 C39 1.337(4) . ?
F9 C39 1.327(4) . ?
F10 C41 1.320(3) . ?
F11 C41 1.324(3) . ?
F12 C41 1.329(3) . ?
F13 C42 1.316(4) . ?
F14 C42 1.334(3) . ?
F15 C42 1.328(3) . ?
F16 C43 1.320(3) . ?
F17 C43 1.317(3) . ?
F18 C43 1.339(4) . ?
F19 C45 1.338(4) . ?
F20 C45 1.336(4) . ?
F21 C45 1.342(3) . ?
F22 C46 1.313(4) . ?
F23 C46 1.348(3) . ?
F24 C46 1.340(4) . ?
F25 C47 1.339(4) . ?
F26 C47 1.331(3) . ?
F27 C47 1.319(4) . ?
F28 C49 1.312(5) . ?
F29 C49 1.346(5) . ?
F30 C49 1.335(4) . ?
F31 C50 1.310(5) . ?
F32 C50 1.324(4) . ?
F33 C50 1.341(4) . ?
F34 C51 1.323(4) . ?
F35 C51 1.306(4) . ?
F36 C51 1.356(5) . ?
O1 C36 1.348(3) . ?
O2 C40 1.341(3) . ?
O3 C44 1.340(3) . ?
O4 C48 1.348(3) . ?
N1 C13 1.358(3) . ?
N1 C1 1.443(3) . ?
N2 C15 1.357(3) . ?
N2 C20 1.446(3) . ?
N3 C13 1.372(3) . ?
N3 C16 1.458(3) . ?
N3 C17 1.465(3) . ?
N4 C15 1.361(3) . ?
N4 C19 1.458(3) . ?
N4 C18 1.463(3) . ?
N5 C32 1.509(3) . ?
C1 C2 1.415(3) . ?
C1 C6 1.418(3) . ?
C2 C3 1.401(3) . ?
C2 C10 1.528(3) . ?
C3 C4 1.375(4) . ?
C4 C5 1.388(4) . ?
C5 C6 1.395(3) . ?
C6 C7 1.526(3) . ?
C7 C9 1.535(4) . ?
C7 C8 1.537(4) . ?
C10 C11 1.531(3) . ?
C10 C12 1.541(3) . ?
C13 C14 1.396(3) . ?
C14 C15 1.406(3) . ?
C20 C25 1.416(3) . ?
C20 C21 1.417(3) . ?
C21 C22 1.395(3) . ?
C21 C29 1.524(3) . ?
C22 C23 1.389(4) . ?
C23 C24 1.372(4) . ?
C24 C25 1.397(3) . ?
C25 C26 1.524(4) . ?
C26 C28 1.539(4) . ?
C26 C27 1.543(4) . ?
C29 C30 1.529(4) . ?
C29 C31 1.542(3) . ?
C32 C35 1.514(4) . ?
C32 C33 1.518(4) . ?
C32 C34 1.528(4) . ?
C36 C39 1.550(4) . ?
C36 C37 1.555(4) . ?
C36 C38 1.557(4) . ?
C40 C41 1.553(3) . ?
C40 C43 1.555(3) . ?
C40 C42 1.557(3) . ?
C44 C45 1.552(4) . ?
C44 C47 1.555(3) . ?
C44 C46 1.559(4) . ?
C48 C51 1.546(4) . ?
C48 C49 1.549(4) . ?
C48 C50 1.559(4) . ?
